data_4319132
loop_
_publ_author_name
'Hans-J\"urgen Pietzsch'
'Francesco Tisato'
'Fiorenzo Refosco'
'Peter Leibnitz'
'Antje Drews'
'Sepp Seifert'
'Hartmut Spies'

_publ_section_title
;
 Synthesis and Characterization of Novel Trigonal Bipyramidal
 Technetium(III) Mixed-Ligand Complexes with SES/S/P Coordination (E = O,
 N(CH3), S)
;
_journal_name_full 'Inorganic Chemistry'
_journal_page_first 59
_journal_page_last 64
_journal_paper_doi 10.1021/ic000828m
_journal_volume 40
_journal_year 2001
_chemical_formula_sum 'C19 H26 O2 P S3 Tc'
_chemical_formula_weight 511.55
_chemical_name_systematic
; 
 ? 
;
_space_group_IT_number 2
_symmetry_cell_setting triclinic
_symmetry_space_group_name_Hall '-P 1'
_symmetry_space_group_name_H-M 'P -1'
_atom_sites_solution_hydrogens geom
_atom_sites_solution_primary direct
_atom_sites_solution_secondary difmap
_audit_creation_method SHELXL-97
_cell_angle_alpha 73.0120(10)
_cell_angle_beta 81.8690(10)
_cell_angle_gamma 79.7550(10)
_cell_formula_units_Z 2
_cell_length_a 7.6294(4)
_cell_length_b 12.2524(6)
_cell_length_c 12.8379(7)
_cell_measurement_temperature 293(2)
_cell_volume 1124.29(10)
_computing_structure_refinement 'SHELXL-97 (Sheldrick, 1997)'
_computing_structure_solution 'SHELXS-97 (Sheldrick, 1990)'
_diffrn_ambient_temperature 293(2)
_diffrn_measured_fraction_theta_full 0.984
_diffrn_measured_fraction_theta_max 0.984
_diffrn_radiation_monochromator graphite
_diffrn_radiation_source 'fine-focus sealed tube'
_diffrn_radiation_type MoK\a
_diffrn_radiation_wavelength 0.71073
_diffrn_reflns_av_R_equivalents 0.0343
_diffrn_reflns_av_sigmaI/netI 0.0313
_diffrn_reflns_limit_h_max 8
_diffrn_reflns_limit_h_min -8
_diffrn_reflns_limit_k_max 13
_diffrn_reflns_limit_k_min -13
_diffrn_reflns_limit_l_max 14
_diffrn_reflns_limit_l_min -12
_diffrn_reflns_number 4878
_diffrn_reflns_theta_full 23.27
_diffrn_reflns_theta_max 23.27
_diffrn_reflns_theta_min 1.67
_exptl_absorpt_coefficient_mu 1.001
_exptl_absorpt_correction_T_max 0.403
_exptl_absorpt_correction_T_min 0.300
_exptl_absorpt_correction_type 'semiempirical using psi scans'
_exptl_crystal_colour violett
_exptl_crystal_density_diffrn 1.511
_exptl_crystal_density_method 'not measured'
_exptl_crystal_description plate
_exptl_crystal_F_000 524
_exptl_crystal_size_max 0.72
_exptl_crystal_size_mid 0.54
_exptl_crystal_size_min 0.07
_refine_diff_density_max 0.430
_refine_diff_density_min -0.528
_refine_diff_density_rms 0.064
_refine_ls_extinction_method none
_refine_ls_goodness_of_fit_ref 1.139
_refine_ls_hydrogen_treatment mixed
_refine_ls_matrix_type full
_refine_ls_number_parameters 235
_refine_ls_number_reflns 3202
_refine_ls_number_restraints 0
_refine_ls_restrained_S_all 1.139
_refine_ls_R_factor_all 0.0302
_refine_ls_R_factor_gt 0.0297
_refine_ls_shift/su_max 0.003
_refine_ls_shift/su_mean 0.000
_refine_ls_structure_factor_coef Fsqd
_refine_ls_weighting_details 'w=1/[\s^2^(Fo^2^)+(0.0472P)^2^+0.8161P] where P=(Fo^2^+2Fc^2^)/3'
_refine_ls_weighting_scheme calc
_refine_ls_wR_factor_gt 0.0874
_refine_ls_wR_factor_ref 0.0879
_reflns_number_gt 3123
_reflns_number_total 3202
_reflns_threshold_expression >2sigma(I)
_cod_data_source_file ic000828m_1.cif
_cod_data_source_block Tc4
_cod_depositor_comments
;
The following automatic conversions were performed:

'_refine_ls_weighting_scheme' value 'calc
w=1/[\s^2^(Fo^2^)+(0.0472P)^2^+0.8161P] where P=(Fo^2^+2Fc^2^)/3' was
changed to 'calc'. New tag '_refine_ls_weighting_details' was
created. The value of the new tag was set to
'w=1/[\s^2^(Fo^2^)+(0.0472P)^2^+0.8161P] where P=(Fo^2^+2Fc^2^)/3'.

Automatic conversion script
Id: cif_fix_values 3143 2015-03-26 13:38:13Z robertas 
;
_cod_database_code 4319132

loop_
_symmetry_equiv_pos_as_xyz
'x, y, z'
'-x, -y, -z'

loop_
_atom_site_label
_atom_site_type_symbol
_atom_site_fract_x
_atom_site_fract_y
_atom_site_fract_z
_atom_site_U_iso_or_equiv
_atom_site_adp_type
_atom_site_occupancy
_atom_site_calc_flag
_atom_site_refinement_flags
_atom_site_disorder_assembly
_atom_site_disorder_group
Tc1 Tc 0.03591(3) -0.09112(2) -0.226765(19) 0.03802(13) Uani 1 d . . .
S1 S -0.09680(13) -0.12883(8) -0.35343(7) 0.0529(2) Uani 1 d . . .
S2 S -0.10102(14) -0.10869(9) -0.05929(7) 0.0606(3) Uani 1 d . . .
S3 S 0.29078(11) -0.01462(7) -0.27604(8) 0.0512(2) Uani 1 d . . .
P1 P 0.19985(13) -0.27049(8) -0.18387(8) 0.0506(2) Uani 1 d . . .
O1 O -0.1491(3) 0.0757(2) -0.2665(2) 0.0493(6) Uani 1 d . . .
O2 O 0.1962(6) 0.4976(3) -0.4180(3) 0.1031(12) Uani 1 d . . .
C1 C -0.2424(5) 0.0068(3) -0.4088(3) 0.0562(9) Uani 1 d . . .
H1A H -0.2350 0.0234 -0.4878 0.067 Uiso 1 calc R . .
H1B H -0.3654 -0.0015 -0.3803 0.067 Uiso 1 calc R . .
C2 C -0.1894(5) 0.1054(3) -0.3789(3) 0.0579(9) Uani 1 d . . .
H2A H -0.0851 0.1304 -0.4267 0.069 Uiso 1 calc R . .
H2B H -0.2860 0.1696 -0.3911 0.069 Uiso 1 calc R . .
C3 C -0.3073(5) 0.0730(4) -0.1891(3) 0.0653(11) Uani 1 d . . .
H3A H -0.3830 0.0221 -0.1997 0.078 Uiso 1 calc R . .
H3B H -0.3752 0.1496 -0.1998 0.078 Uiso 1 calc R . .
C4 C -0.2478(5) 0.0302(4) -0.0763(3) 0.0695(11) Uani 1 d . . .
H4A H -0.3515 0.0212 -0.0230 0.083 Uiso 1 calc R . .
H4B H -0.1842 0.0862 -0.0635 0.083 Uiso 1 calc R . .
C5 C 0.2527(4) 0.1392(3) -0.3211(3) 0.0435(7) Uani 1 d . . .
C6 C 0.1814(5) 0.2050(3) -0.2501(3) 0.0565(9) Uani 1 d . . .
H6A H 0.1441 0.1688 -0.1780 0.068 Uiso 1 calc R . .
C7 C 0.1651(6) 0.3234(4) -0.2850(4) 0.0677(11) Uani 1 d . . .
H7A H 0.1168 0.3666 -0.2364 0.081 Uiso 1 calc R . .
C8 C 0.2202(6) 0.3785(3) -0.3919(3) 0.0625(10) Uani 1 d . . .
C9 C 0.2905(6) 0.3147(3) -0.4633(3) 0.0602(10) Uani 1 d . . .
H9A H 0.3268 0.3512 -0.5355 0.072 Uiso 1 calc R . .
C10 C 0.3076(5) 0.1955(3) -0.4277(3) 0.0517(8) Uani 1 d . . .
H10A H 0.3570 0.1525 -0.4763 0.062 Uiso 1 calc R . .
C11 C 0.2339(10) 0.5587(4) -0.5287(6) 0.122(2) Uani 1 d . . .
H11A H 0.2126 0.6400 -0.5358 0.184 Uiso 1 calc R . .
H11B H 0.1580 0.5409 -0.5733 0.184 Uiso 1 calc R . .
H11C H 0.3569 0.5365 -0.5522 0.184 Uiso 1 calc R . .
C12 C 0.0720(7) -0.3886(3) -0.1672(4) 0.0785(13) Uani 1 d . . .
H12A H 0.0089 -0.3742 -0.2306 0.118 Uiso 1 calc R . .
H12B H -0.0122 -0.3937 -0.1035 0.118 Uiso 1 calc R . .
H12C H 0.1522 -0.4598 -0.1588 0.118 Uiso 1 calc R . .
C13 C 0.3834(7) -0.2997(4) -0.2849(4) 0.0810(14) Uani 1 d . . .
H13A H 0.3393 -0.2800 -0.3555 0.121 Uiso 1 calc R . .
H13B H 0.4317 -0.3800 -0.2642 0.121 Uiso 1 calc R . .
H13C H 0.4753 -0.2543 -0.2880 0.121 Uiso 1 calc R . .
C14 C 0.3092(5) -0.3130(3) -0.0570(3) 0.0523(8) Uani 1 d . . .
C15 C 0.2264(6) -0.3727(4) 0.0402(4) 0.0801(13) Uani 1 d . . .
H15A H 0.1157 -0.3947 0.0407 0.096 Uiso 1 calc R . .
C16 C 0.3046(8) -0.4004(5) 0.1371(4) 0.0936(16) Uani 1 d . . .
H16A H 0.2464 -0.4410 0.2016 0.112 Uiso 1 calc R . .
C17 C 0.4657(7) -0.3688(4) 0.1390(4) 0.0784(13) Uani 1 d . . .
H17A H 0.5185 -0.3880 0.2042 0.094 Uiso 1 calc R . .
C18 C 0.5480(6) -0.3091(4) 0.0450(4) 0.0792(13) Uani 1 d . . .
H18A H 0.6577 -0.2864 0.0460 0.095 Uiso 1 calc R . .
C19 C 0.4718(6) -0.2808(4) -0.0533(4) 0.0708(11) Uani 1 d . . .
H19A H 0.5311 -0.2398 -0.1171 0.085 Uiso 1 calc R . .

loop_
_atom_site_aniso_label
_atom_site_aniso_U_11
_atom_site_aniso_U_22
_atom_site_aniso_U_33
_atom_site_aniso_U_23
_atom_site_aniso_U_13
_atom_site_aniso_U_12
Tc1 0.03723(18) 0.04221(19) 0.03541(18) -0.00924(12) 0.00024(12) -0.01304(12)
S1 0.0573(5) 0.0606(5) 0.0473(5) -0.0203(4) -0.0059(4) -0.0154(4)
S2 0.0651(6) 0.0790(7) 0.0390(5) -0.0158(4) 0.0065(4) -0.0235(5)
S3 0.0370(4) 0.0457(5) 0.0653(6) -0.0036(4) -0.0047(4) -0.0111(4)
P1 0.0592(6) 0.0413(5) 0.0494(5) -0.0094(4) -0.0009(4) -0.0111(4)
O1 0.0377(12) 0.0556(14) 0.0572(14) -0.0196(11) -0.0046(10) -0.0063(10)
O2 0.146(3) 0.0446(17) 0.117(3) -0.0146(18) -0.018(2) -0.0159(19)
C1 0.050(2) 0.074(2) 0.0452(19) -0.0139(18) -0.0096(16) -0.0122(18)
C2 0.054(2) 0.056(2) 0.057(2) -0.0052(17) -0.0118(17) -0.0044(17)
C3 0.0415(19) 0.087(3) 0.077(3) -0.042(2) -0.0028(18) -0.0053(19)
C4 0.051(2) 0.104(3) 0.068(3) -0.050(2) 0.0077(19) -0.014(2)
C5 0.0353(16) 0.0490(18) 0.0471(18) -0.0091(15) -0.0059(14) -0.0142(14)
C6 0.066(2) 0.061(2) 0.0435(19) -0.0102(17) -0.0021(17) -0.0191(18)
C7 0.080(3) 0.065(3) 0.067(3) -0.033(2) -0.005(2) -0.011(2)
C8 0.071(3) 0.048(2) 0.069(3) -0.0077(19) -0.015(2) -0.0155(18)
C9 0.071(2) 0.058(2) 0.046(2) -0.0033(17) -0.0006(18) -0.0183(19)
C10 0.054(2) 0.053(2) 0.0470(19) -0.0126(16) 0.0010(16) -0.0128(16)
C11 0.138(5) 0.056(3) 0.149(6) 0.024(3) -0.031(5) -0.025(3)
C12 0.101(3) 0.049(2) 0.091(3) -0.014(2) -0.019(3) -0.028(2)
C13 0.098(4) 0.064(3) 0.070(3) -0.022(2) 0.013(3) 0.005(2)
C14 0.054(2) 0.0383(17) 0.060(2) -0.0064(16) -0.0063(17) -0.0042(15)
C15 0.066(3) 0.099(3) 0.064(3) 0.004(2) -0.008(2) -0.028(2)
C16 0.093(4) 0.109(4) 0.059(3) 0.014(3) -0.010(3) -0.023(3)
C17 0.085(3) 0.070(3) 0.074(3) -0.006(2) -0.030(3) -0.001(2)
C18 0.067(3) 0.073(3) 0.096(4) -0.010(3) -0.027(3) -0.015(2)
C19 0.066(3) 0.064(2) 0.075(3) 0.000(2) -0.006(2) -0.023(2)

loop_
_atom_type_symbol
_atom_type_description
_atom_type_scat_dispersion_real
_atom_type_scat_dispersion_imag
_atom_type_scat_source
C C 0.0033 0.0016 'International Tables Vol C Tables 4.2.6.8 and 6.1.1.4'
H H 0.0000 0.0000 'International Tables Vol C Tables 4.2.6.8 and 6.1.1.4'
O O 0.0106 0.0060 'International Tables Vol C Tables 4.2.6.8 and 6.1.1.4'
P P 0.1023 0.0942 'International Tables Vol C Tables 4.2.6.8 and 6.1.1.4'
S S 0.1246 0.1234 'International Tables Vol C Tables 4.2.6.8 and 6.1.1.4'
Tc Tc -1.4390 0.7593 'International Tables Vol C Tables 4.2.6.8 and 6.1.1.4'

loop_
_geom_angle_atom_site_label_1
_geom_angle_atom_site_label_2
_geom_angle_atom_site_label_3
_geom_angle
_geom_angle_site_symmetry_1
_geom_angle_site_symmetry_3
_geom_angle_publ_flag
S2 Tc1 S1 119.97(4) . . ?
S2 Tc1 O1 83.36(7) . . ?
S1 Tc1 O1 83.58(6) . . ?
S2 Tc1 S3 120.55(4) . . ?
S1 Tc1 S3 119.03(4) . . ?
O1 Tc1 S3 96.48(6) . . ?
S2 Tc1 P1 94.59(4) . . ?
S1 Tc1 P1 92.82(4) . . ?
O1 Tc1 P1 174.21(6) . . ?
S3 Tc1 P1 89.23(3) . . ?
C1 S1 Tc1 103.69(12) . . ?
C4 S2 Tc1 101.80(14) . . ?
C5 S3 Tc1 112.52(11) . . ?
C13 P1 C12 101.7(2) . . ?
C13 P1 C14 102.8(2) . . ?
C12 P1 C14 103.03(19) . . ?
C13 P1 Tc1 116.30(15) . . ?
C12 P1 Tc1 114.44(17) . . ?
C14 P1 Tc1 116.54(12) . . ?
C2 O1 C3 113.3(3) . . ?
C2 O1 Tc1 110.0(2) . . ?
C3 O1 Tc1 111.4(2) . . ?
C8 O2 C11 117.7(4) . . ?
C2 C1 S1 111.3(2) . . ?
O1 C2 C1 112.9(3) . . ?
O1 C3 C4 107.9(3) . . ?
C3 C4 S2 110.6(3) . . ?
C6 C5 C10 118.3(3) . . ?
C6 C5 S3 121.7(3) . . ?
C10 C5 S3 119.8(3) . . ?
C7 C6 C5 120.6(3) . . ?
C6 C7 C8 120.4(4) . . ?
C9 C8 O2 125.0(4) . . ?
C9 C8 C7 119.6(4) . . ?
O2 C8 C7 115.4(4) . . ?
C8 C9 C10 119.8(3) . . ?
C5 C10 C9 121.2(3) . . ?
C15 C14 C19 117.2(4) . . ?
C15 C14 P1 121.0(3) . . ?
C19 C14 P1 121.6(3) . . ?
C14 C15 C16 121.3(4) . . ?
C17 C16 C15 120.6(5) . . ?
C18 C17 C16 119.1(4) . . ?
C17 C18 C19 121.1(4) . . ?
C14 C19 C18 120.6(4) . . ?

loop_
_geom_bond_atom_site_label_1
_geom_bond_atom_site_label_2
_geom_bond_distance
_geom_bond_site_symmetry_2
_geom_bond_publ_flag
Tc1 S2 2.2213(9) . ?
Tc1 S1 2.2258(9) . ?
Tc1 O1 2.236(2) . ?
Tc1 S3 2.2391(9) . ?
Tc1 P1 2.2820(10) . ?
S1 C1 1.838(4) . ?
S2 C4 1.836(5) . ?
S3 C5 1.785(3) . ?
P1 C13 1.830(4) . ?
P1 C12 1.831(4) . ?
P1 C14 1.831(4) . ?
O1 C2 1.445(4) . ?
O1 C3 1.449(5) . ?
O2 C8 1.382(5) . ?
O2 C11 1.416(7) . ?
C1 C2 1.503(5) . ?
C3 C4 1.495(6) . ?
C5 C6 1.382(5) . ?
C5 C10 1.383(5) . ?
C6 C7 1.376(6) . ?
C7 C8 1.383(6) . ?
C8 C9 1.367(6) . ?
C9 C10 1.385(5) . ?
C14 C15 1.378(6) . ?
C14 C19 1.378(6) . ?
C15 C16 1.381(7) . ?
C16 C17 1.358(7) . ?
C17 C18 1.348(7) . ?
C18 C19 1.389(6) . ?
